data_1547088
loop_
_publ_author_name
'Ma, Zetong'
'Xiao, Chengyi'
'Liu, Chunming'
'Meng, Dong'
'Jiang, Wei'
'Wang, Zhaohui'

_publ_section_title
;
 Palladium-Catalyzed Si-C Bond Formation toward Sila-Annulated Perylene
 Diimides.
;
_journal_issue 16
_journal_name_full 'Organic letters'
_journal_page_first 4331
_journal_page_last 4334
_journal_paper_doi 10.1021/acs.orglett.7b02011
_journal_volume 19
_journal_year 2017
_chemical_formula_moiety 'C56 H58 N2 O4 Si2, 2(C7 H8)'
_chemical_formula_sum 'C70 H74 N2 O4 Si2'
_chemical_formula_weight 1063.49
_space_group_crystal_system triclinic
_space_group_IT_number 2
_space_group_name_Hall '-P 1'
_space_group_name_H-M_alt 'P -1'
_symmetry_space_group_name_Hall '-P 1'
_symmetry_space_group_name_H-M 'P -1'
_atom_sites_solution_hydrogens geom
_atom_sites_solution_primary dual
_audit_creation_date 2017-01-10
_audit_creation_method
;
Olex2 1.2
(compiled 2016.11.30 svn.r3356 for OlexSys, GUI svn.r5289)
;
_audit_update_record
;
????
;
_cell_angle_alpha 67.88(3)
_cell_angle_beta 82.56(3)
_cell_angle_gamma 70.67(3)
_cell_formula_units_Z 2
_cell_length_a 12.123(2)
_cell_length_b 15.118(3)
_cell_length_c 18.055(4)
_cell_measurement_reflns_used 7681
_cell_measurement_temperature 173(2)
_cell_measurement_theta_max 27.4709
_cell_measurement_theta_min 1.5279
_cell_volume 2892.6(13)
_computing_cell_refinement 'CrystalClear (Rigaku Inc., 2007)'
_computing_data_collection 'CrystalClear (Rigaku Inc., 2007)'
_computing_data_reduction 'CrystalClear (Rigaku Inc., 2007)'
_computing_molecular_graphics 'Olex2 (Dolomanov et al., 2009)'
_computing_publication_material 'CIFTAB (Sheldrick, 2013)'
_computing_structure_refinement 'ShelXL (Sheldrick, 2015)'
_computing_structure_solution 'ShelXT (Sheldrick, 2015)'
_diffrn_ambient_temperature 173(2)
_diffrn_measured_fraction_theta_full 0.996
_diffrn_measured_fraction_theta_max 0.992
_diffrn_measurement_device_type 'MM007-HF CCD(Saturn 724+)'
_diffrn_measurement_method '\w scans at fixed \c = 45\%'
_diffrn_radiation_monochromator graphite
_diffrn_radiation_type MoK\a
_diffrn_radiation_wavelength 0.71073
_diffrn_reflns_av_R_equivalents 0.0531
_diffrn_reflns_av_unetI/netI 0.0493
_diffrn_reflns_Laue_measured_fraction_full 0.996
_diffrn_reflns_Laue_measured_fraction_max 0.992
_diffrn_reflns_limit_h_max 15
_diffrn_reflns_limit_h_min -15
_diffrn_reflns_limit_k_max 19
_diffrn_reflns_limit_k_min -19
_diffrn_reflns_limit_l_max 23
_diffrn_reflns_limit_l_min -23
_diffrn_reflns_number 41971
_diffrn_reflns_point_group_measured_fraction_full 0.996
_diffrn_reflns_point_group_measured_fraction_max 0.992
_diffrn_reflns_theta_full 25.242
_diffrn_reflns_theta_max 27.475
_diffrn_reflns_theta_min 1.217
_diffrn_source 'Rotating Anode'
_exptl_absorpt_coefficient_mu 0.113
_exptl_absorpt_correction_T_max 1.0000
_exptl_absorpt_correction_T_min 0.8685
_exptl_absorpt_correction_type multi-scan
_exptl_absorpt_process_details 'CrystalClear (Rigaku Inc., 2007)'
_exptl_crystal_colour red
_exptl_crystal_density_diffrn 1.221
_exptl_crystal_description block
_exptl_crystal_F_000 1136
_exptl_crystal_size_max 0.19
_exptl_crystal_size_mid 0.08
_exptl_crystal_size_min 0.06
_refine_diff_density_max 0.735
_refine_diff_density_min -0.318
_refine_diff_density_rms 0.063
_refine_ls_extinction_method none
_refine_ls_goodness_of_fit_ref 1.171
_refine_ls_hydrogen_treatment constr
_refine_ls_matrix_type full
_refine_ls_number_parameters 782
_refine_ls_number_reflns 13150
_refine_ls_number_restraints 276
_refine_ls_restrained_S_all 1.168
_refine_ls_R_factor_all 0.1139
_refine_ls_R_factor_gt 0.0959
_refine_ls_shift/su_max 0.001
_refine_ls_shift/su_mean 0.000
_refine_ls_structure_factor_coef Fsqd
_refine_ls_weighting_details 'w=1/[\s^2^(Fo^2^)+(0.0870P)^2^+2.6203P] where P=(Fo^2^+2Fc^2^)/3'
_refine_ls_weighting_scheme calc
_refine_ls_wR_factor_gt 0.2188
_refine_ls_wR_factor_ref 0.2309
_reflns_Friedel_coverage 0.000
_reflns_number_gt 10959
_reflns_number_total 13150
_reflns_threshold_expression 'I > 2\s(I)'
_cod_data_source_file ol7b02011_si_005.cif
_cod_data_source_block mx5504
_cod_database_code 1547088
_shelx_shelxl_version_number 2014/7
_shelx_space_group_comment
;
The symmetry employed for this shelxl refinement is uniquely defined
by the following loop, which should always be used as a source of
symmetry information in preference to the above space-group names.
They are only intended as comments.
;
_olex2_refinement_description
;
1. Fixed Uiso
 At 1.2 times of:
  All C(H) groups, All C(H,H) groups
 At 1.5 times of:
  All C(H,H,H) groups
2. Restrained distances
 C69A-C64A = C65A-C64A = C66A-C65A = C67A-C66A = C68A-C67A = C69A-C68A
 1.39 with sigma of 0.01
3. Uiso/Uaniso restraints and constraints
C64 \\sim C66 \\sim C67 \\sim C68 \\sim C69 \\sim C70 \\sim C67A \\sim C70A
\\sim C68A \\sim C69A \\sim C64A \\sim C66A \\sim C65A \\sim C65: within 1.7A
with sigma of 0.02 and sigma for terminal atoms of 0.04
Uanis(C65) \\sim Ueq, Uanis(C64) \\sim Ueq, Uanis(C69) \\sim Ueq, Uanis(C66)
\\sim Ueq, Uanis(C68) \\sim Ueq, Uanis(C67) \\sim Ueq, Uanis(C70) \\sim Ueq,
Uanis(C66A) \\sim Ueq, Uanis(C67A) \\sim Ueq, Uanis(C70A) \\sim Ueq,
Uanis(C68A) \\sim Ueq, Uanis(C69A) \\sim Ueq, Uanis(C65A) \\sim Ueq,
Uanis(C64A) \\sim Ueq: with sigma of 0.01 and sigma for terminal atoms of 0.02
4. Others
 Sof(C67A)=Sof(C70A)=Sof(H70D)=Sof(H70E)=Sof(H70F)=Sof(C68A)=Sof(H68A)=
 Sof(C69A)=Sof(H69A)=Sof(C64A)=Sof(H64A)=Sof(C65A)=Sof(H65A)=Sof(C66A)=
 Sof(H66A)=1-FVAR(1)
 Sof(C64)=Sof(H64)=Sof(C65)=Sof(H65)=Sof(C66)=Sof(H66)=Sof(C67)=Sof(C68)=
 Sof(H68)=Sof(C69)=Sof(H69)=Sof(C70)=Sof(H70A)=Sof(H70B)=Sof(H70C)=FVAR(1)
5.a Ternary CH refined with riding coordinates:
 C31(H31), C34(H34), C43(H43), C46(H46)
5.b Secondary CH2 refined with riding coordinates:
 C49(H49A,H49B), C51(H51A,H51B), C53(H53A,H53B), C55(H55A,H55B)
5.c Aromatic/amide H refined with riding coordinates:
 C3(H3), C8(H8), C13(H13), C18(H18), C27(H27), C28(H28), C29(H29), C39(H39),
 C40(H40), C41(H41), C58(H58), C59(H59), C60(H60), C61(H61), C62(H62), C64(H64),
  C65(H65), C66(H66), C68(H68), C69(H69), C68A(H68A), C69A(H69A), C64A(H64A),
 C65A(H65A), C66A(H66A)
5.d Idealised Me refined as rotating group:
 C32(H32A,H32B,H32C), C33(H33A,H33B,H33C), C35(H35A,H35B,H35C), C36(H36A,H36B,
 H36C), C44(H44A,H44B,H44C), C45(H45A,H45B,H45C), C47(H47A,H47B,H47C), C48(H48A,
 H48B,H48C), C50(H50A,H50B,H50C), C52(H52A,H52B,H52C), C54(H54A,H54B,H54C),
 C56(H56A,H56B,H56C), C63(H63A,H63B,H63C), C70(H70A,H70B,H70C), C70A(H70D,H70E,
 H70F)
;
_olex2_submission_special_instructions 'No special instructions were received'

loop_
_space_group_symop_operation_xyz
'x, y, z'
'-x, -y, -z'

loop_
_atom_site_label
_atom_site_type_symbol
_atom_site_fract_x
_atom_site_fract_y
_atom_site_fract_z
_atom_site_U_iso_or_equiv
_atom_site_adp_type
_atom_site_occupancy
_atom_site_site_symmetry_order
_atom_site_calc_flag
_atom_site_refinement_flags_posn
_atom_site_refinement_flags_adp
_atom_site_refinement_flags_occupancy
_atom_site_disorder_assembly
_atom_site_disorder_group
Si1 Si 0.74708(6) 0.36436(6) 0.38701(4) 0.02466(19) Uani 1 1 d . . . . .
Si2 Si 0.23453(6) 0.64868(6) 0.10246(4) 0.02451(19) Uani 1 1 d . . . . .
O1 O 0.37961(18) 0.18401(16) 0.54051(13) 0.0428(6) Uani 1 1 d . . . . .
O2 O 0.06816(16) 0.36037(15) 0.37280(12) 0.0324(5) Uani 1 1 d . . . . .
O3 O 0.60666(18) 0.81937(16) -0.05579(13) 0.0398(5) Uani 1 1 d . . . . .
O4 O 0.91542(16) 0.64892(15) 0.11495(12) 0.0327(5) Uani 1 1 d . . . . .
N1 N 0.22483(18) 0.27373(16) 0.45586(13) 0.0244(5) Uani 1 1 d . . . . .
N2 N 0.76010(19) 0.73271(16) 0.03006(13) 0.0258(5) Uani 1 1 d . . . . .
C1 C 0.3410(2) 0.2519(2) 0.47901(17) 0.0286(6) Uani 1 1 d . . . . .
C2 C 0.4087(2) 0.31566(19) 0.42392(15) 0.0237(5) Uani 1 1 d . . . . .
C3 C 0.5231(2) 0.3009(2) 0.44273(16) 0.0260(6) Uani 1 1 d . . . . .
H3 H 0.5556 0.2515 0.4905 0.031 Uiso 1 1 calc R . . . .
C4 C 0.5909(2) 0.3601(2) 0.39005(16) 0.0252(5) Uani 1 1 d . . . . .
C5 C 0.5378(2) 0.4323(2) 0.31937(15) 0.0237(5) Uani 1 1 d . . . . .
C6 C 0.6080(2) 0.4909(2) 0.26379(16) 0.0250(5) Uani 1 1 d . . . . .
C7 C 0.7224(2) 0.4700(2) 0.28538(16) 0.0258(5) Uani 1 1 d . . . . .
C8 C 0.7896(2) 0.5276(2) 0.23053(16) 0.0249(5) Uani 1 1 d . . . . .
H8 H 0.8664 0.5157 0.2431 0.030 Uiso 1 1 calc R . . . .
C9 C 0.7433(2) 0.6016(2) 0.15819(16) 0.0245(5) Uani 1 1 d . . . . .
C10 C 0.8144(2) 0.66067(19) 0.10165(16) 0.0252(5) Uani 1 1 d . . . . .
C11 C 0.6439(2) 0.75465(19) 0.00733(16) 0.0263(6) Uani 1 1 d . . . . .
C12 C 0.5739(2) 0.69446(19) 0.06470(15) 0.0239(5) Uani 1 1 d . . . . .
C13 C 0.4593(2) 0.7108(2) 0.04624(16) 0.0257(5) Uani 1 1 d . . . . .
H13 H 0.4275 0.7596 -0.0019 0.031 Uiso 1 1 calc R . . . .
C14 C 0.3900(2) 0.6541(2) 0.09983(16) 0.0251(5) Uani 1 1 d . . . . .
C15 C 0.4418(2) 0.58259(19) 0.17118(15) 0.0233(5) Uani 1 1 d . . . . .
C16 C 0.3726(2) 0.52331(19) 0.22669(15) 0.0232(5) Uani 1 1 d . . . . .
C17 C 0.2586(2) 0.54277(19) 0.20429(15) 0.0241(5) Uani 1 1 d . . . . .
C18 C 0.1920(2) 0.48478(19) 0.25855(15) 0.0236(5) Uani 1 1 d . . . . .
H18 H 0.1150 0.4967 0.2462 0.028 Uiso 1 1 calc R . . . .
C19 C 0.2396(2) 0.40971(19) 0.33058(15) 0.0227(5) Uani 1 1 d . . . . .
C20 C 0.1688(2) 0.34851(19) 0.38582(16) 0.0239(5) Uani 1 1 d . . . . .
C21 C 0.3557(2) 0.39096(19) 0.35231(15) 0.0234(5) Uani 1 1 d . . . . .
C22 C 0.4217(2) 0.44963(19) 0.29987(15) 0.0230(5) Uani 1 1 d . . . . .
C23 C 0.5585(2) 0.5647(2) 0.19118(16) 0.0246(5) Uani 1 1 d . . . . .
C24 C 0.6258(2) 0.62156(19) 0.13719(15) 0.0237(5) Uani 1 1 d . . . . .
C25 C 0.1563(2) 0.2126(2) 0.51024(16) 0.0261(6) Uani 1 1 d . . . . .
C26 C 0.0942(2) 0.2419(2) 0.57255(16) 0.0268(6) Uani 1 1 d . . . . .
C27 C 0.0265(3) 0.1836(2) 0.62188(18) 0.0340(6) Uani 1 1 d . . . . .
H27 H -0.0166 0.2015 0.6634 0.041 Uiso 1 1 calc R . . . .
C28 C 0.0226(3) 0.0988(2) 0.60986(19) 0.0371(7) Uani 1 1 d . . . . .
H28 H -0.0239 0.0613 0.6428 0.044 Uiso 1 1 calc R . . . .
C29 C 0.0866(3) 0.0706(2) 0.54997(18) 0.0339(7) Uani 1 1 d . . . . .
H29 H 0.0838 0.0133 0.5433 0.041 Uiso 1 1 calc R . . . .
C30 C 0.1561(2) 0.1257(2) 0.49869(17) 0.0294(6) Uani 1 1 d . . . . .
C31 C 0.1048(3) 0.3298(2) 0.59035(18) 0.0329(6) Uani 1 1 d . . . . .
H31 H 0.1451 0.3673 0.5451 0.040 Uiso 1 1 calc R . . . .
C32 C -0.0127(3) 0.4019(3) 0.6009(2) 0.0451(8) Uani 1 1 d . . . . .
H32A H -0.0592 0.4262 0.5540 0.068 Uiso 1 1 calc GR . . . .
H32B H -0.0006 0.4574 0.6088 0.068 Uiso 1 1 calc GR . . . .
H32C H -0.0524 0.3676 0.6466 0.068 Uiso 1 1 calc GR . . . .
C33 C 0.1793(4) 0.2904(3) 0.6644(3) 0.0610(11) Uani 1 1 d . . . . .
H33A H 0.1414 0.2534 0.7097 0.092 Uiso 1 1 calc GR . . . .
H33B H 0.1890 0.3458 0.6738 0.092 Uiso 1 1 calc GR . . . .
H33C H 0.2545 0.2472 0.6563 0.092 Uiso 1 1 calc GR . . . .
C34 C 0.2309(3) 0.0891(2) 0.4353(2) 0.0397(7) Uani 1 1 d . . . . .
H34 H 0.2709 0.1384 0.4040 0.048 Uiso 1 1 calc R . . . .
C35 C 0.3231(4) -0.0112(4) 0.4732(3) 0.0959(19) Uani 1 1 d . . . . .
H35A H 0.3684 -0.0057 0.5102 0.144 Uiso 1 1 calc GR . . . .
H35B H 0.3735 -0.0296 0.4323 0.144 Uiso 1 1 calc GR . . . .
H35C H 0.2856 -0.0616 0.5011 0.144 Uiso 1 1 calc GR . . . .
C36 C 0.1592(4) 0.0784(5) 0.3791(3) 0.0884(17) Uani 1 1 d . . . . .
H36A H 0.1231 0.0273 0.4081 0.133 Uiso 1 1 calc GR . . . .
H36B H 0.2088 0.0599 0.3379 0.133 Uiso 1 1 calc GR . . . .
H36C H 0.0998 0.1410 0.3553 0.133 Uiso 1 1 calc GR . . . .
C37 C 0.8296(2) 0.79274(19) -0.02553(17) 0.0263(6) Uani 1 1 d . . . . .
C38 C 0.8281(3) 0.8804(2) -0.01638(19) 0.0339(7) Uani 1 1 d . . . . .
C39 C 0.9004(3) 0.9336(2) -0.0679(2) 0.0418(8) Uani 1 1 d . . . . .
H39 H 0.9031 0.9917 -0.0628 0.050 Uiso 1 1 calc R . . . .
C40 C 0.9668(3) 0.9016(2) -0.1257(2) 0.0425(8) Uani 1 1 d . . . . .
H40 H 1.0148 0.9376 -0.1587 0.051 Uiso 1 1 calc R . . . .
C41 C 0.9629(3) 0.8161(2) -0.13508(19) 0.0380(7) Uani 1 1 d . . . . .
H41 H 1.0073 0.7960 -0.1753 0.046 Uiso 1 1 calc R . . . .
C42 C 0.8937(2) 0.7596(2) -0.08539(17) 0.0288(6) Uani 1 1 d . . . . .
C43 C 0.7491(3) 0.9216(2) 0.0431(2) 0.0450(8) Uani 1 1 d . . . . .
H43 H 0.7060 0.8743 0.0735 0.054 Uiso 1 1 calc R . . . .
C44 C 0.8166(4) 0.9331(5) 0.1013(3) 0.105(2) Uani 1 1 d . . . . .
H44A H 0.8639 0.8682 0.1342 0.158 Uiso 1 1 calc GR . . . .
H44B H 0.7632 0.9652 0.1344 0.158 Uiso 1 1 calc GR . . . .
H44C H 0.8660 0.9734 0.0724 0.158 Uiso 1 1 calc GR . . . .
C45 C 0.6604(4) 1.0224(4) -0.0005(3) 0.0913(17) Uani 1 1 d . . . . .
H45A H 0.7000 1.0720 -0.0252 0.137 Uiso 1 1 calc GR . . . .
H45B H 0.6035 1.0424 0.0370 0.137 Uiso 1 1 calc GR . . . .
H45C H 0.6220 1.0163 -0.0408 0.137 Uiso 1 1 calc GR . . . .
C46 C 0.8836(3) 0.6699(2) -0.10026(19) 0.0367(7) Uani 1 1 d . . . . .
H46 H 0.8470 0.6318 -0.0528 0.044 Uiso 1 1 calc R . . . .
C47 C 1.0003(3) 0.5993(3) -0.1131(3) 0.0569(10) Uani 1 1 d . . . . .
H47A H 1.0352 0.6328 -0.1619 0.085 Uiso 1 1 calc GR . . . .
H47B H 0.9887 0.5410 -0.1163 0.085 Uiso 1 1 calc GR . . . .
H47C H 1.0511 0.5793 -0.0691 0.085 Uiso 1 1 calc GR . . . .
C48 C 0.8041(4) 0.7049(3) -0.1707(3) 0.0745(13) Uani 1 1 d . . . . .
H48A H 0.7302 0.7491 -0.1620 0.112 Uiso 1 1 calc GR . . . .
H48B H 0.7924 0.6479 -0.1762 0.112 Uiso 1 1 calc GR . . . .
H48C H 0.8395 0.7399 -0.2187 0.112 Uiso 1 1 calc GR . . . .
C49 C 0.8557(2) 0.2462(2) 0.38287(19) 0.0342(7) Uani 1 1 d . . . . .
H49A H 0.9319 0.2564 0.3704 0.041 Uiso 1 1 calc R . . . .
H49B H 0.8605 0.1942 0.4353 0.041 Uiso 1 1 calc R . . . .
C50 C 0.8275(3) 0.2097(3) 0.3214(2) 0.0435(8) Uani 1 1 d . . . . .
H50A H 0.8168 0.2624 0.2699 0.065 Uiso 1 1 calc GR . . . .
H50B H 0.7571 0.1912 0.3370 0.065 Uiso 1 1 calc GR . . . .
H50C H 0.8908 0.1525 0.3187 0.065 Uiso 1 1 calc GR . . . .
C51 C 0.7826(3) 0.4028(3) 0.46521(18) 0.0367(7) Uani 1 1 d . . . . .
H51A H 0.7946 0.3461 0.5153 0.044 Uiso 1 1 calc R . . . .
H51B H 0.8560 0.4179 0.4509 0.044 Uiso 1 1 calc R . . . .
C52 C 0.6917(3) 0.4928(3) 0.4789(2) 0.0495(9) Uani 1 1 d . . . . .
H52A H 0.6819 0.5505 0.4306 0.074 Uiso 1 1 calc GR . . . .
H52B H 0.7172 0.5056 0.5209 0.074 Uiso 1 1 calc GR . . . .
H52C H 0.6185 0.4789 0.4938 0.074 Uiso 1 1 calc GR . . . .
C53 C 0.2034(3) 0.6128(2) 0.02122(18) 0.0346(7) Uani 1 1 d . . . . .
H53A H 0.1283 0.6004 0.0321 0.041 Uiso 1 1 calc R . . . .
H53B H 0.1964 0.6693 -0.0287 0.041 Uiso 1 1 calc R . . . .
C54 C 0.2946(3) 0.5204(3) 0.0100(2) 0.0522(9) Uani 1 1 d . . . . .
H54A H 0.2717 0.5083 -0.0334 0.078 Uiso 1 1 calc GR . . . .
H54B H 0.3000 0.4631 0.0581 0.078 Uiso 1 1 calc GR . . . .
H54C H 0.3692 0.5320 -0.0019 0.078 Uiso 1 1 calc GR . . . .
C55 C 0.1230(3) 0.7651(2) 0.10679(18) 0.0340(6) Uani 1 1 d . . . . .
H55A H 0.1248 0.8196 0.0568 0.041 Uiso 1 1 calc R . . . .
H55B H 0.0463 0.7562 0.1119 0.041 Uiso 1 1 calc R . . . .
C56 C 0.1402(4) 0.7942(3) 0.1757(2) 0.0524(9) Uani 1 1 d . . . . .
H56A H 0.2134 0.8081 0.1690 0.079 Uiso 1 1 calc GR . . . .
H56B H 0.1405 0.7400 0.2254 0.079 Uiso 1 1 calc GR . . . .
H56C H 0.0776 0.8529 0.1762 0.079 Uiso 1 1 calc GR . . . .
C57 C 0.4207(5) 0.7837(4) 0.7943(3) 0.0735(13) Uani 1 1 d . . . . .
C58 C 0.3137(4) 0.8464(3) 0.8059(2) 0.0553(10) Uani 1 1 d . . . . .
H58 H 0.2683 0.8230 0.8500 0.066 Uiso 1 1 calc R . . . .
C59 C 0.2734(5) 0.9420(4) 0.7539(3) 0.0781(14) Uani 1 1 d . . . . .
H59 H 0.1987 0.9810 0.7619 0.094 Uiso 1 1 calc R . . . .
C60 C 0.3364(5) 0.9832(4) 0.6912(3) 0.0815(15) Uani 1 1 d . . . . .
H60 H 0.3084 1.0502 0.6583 0.098 Uiso 1 1 calc R . . . .
C61 C 0.4415(6) 0.9237(6) 0.6778(4) 0.116(2) Uani 1 1 d . . . . .
H61 H 0.4844 0.9493 0.6329 0.139 Uiso 1 1 calc R . . . .
C62 C 0.4886(4) 0.8230(5) 0.7302(3) 0.0848(16) Uani 1 1 d . . . . .
H62 H 0.5632 0.7843 0.7219 0.102 Uiso 1 1 calc R . . . .
C63 C 0.4621(7) 0.6805(4) 0.8462(3) 0.124(3) Uani 1 1 d . . . . .
H63A H 0.4670 0.6773 0.8999 0.185 Uiso 1 1 calc GR . . . .
H63B H 0.5381 0.6492 0.8287 0.185 Uiso 1 1 calc GR . . . .
H63C H 0.4090 0.6462 0.8448 0.185 Uiso 1 1 calc GR . . . .
C64 C 0.5286(8) 0.0477(6) 0.8061(5) 0.085(2) Uani 0.644(6) 1 d . U P A 1
H64 H 0.5024 -0.0061 0.8379 0.102 Uiso 0.644(6) 1 calc R . P A 1
C65 C 0.4494(8) 0.1406(7) 0.7785(5) 0.093(3) Uani 0.644(6) 1 d . U P A 1
H65 H 0.3702 0.1505 0.7901 0.111 Uiso 0.644(6) 1 calc R . P A 1
C66 C 0.4901(8) 0.2185(8) 0.7334(5) 0.070(2) Uani 0.644(6) 1 d . U P A 1
H66 H 0.4372 0.2829 0.7189 0.084 Uiso 0.644(6) 1 calc R . P A 1
C67 C 0.6007(6) 0.2091(4) 0.7084(3) 0.0498(14) Uani 0.644(6) 1 d . U P A 1
C68 C 0.6862(7) 0.1095(6) 0.7380(5) 0.0610(18) Uani 0.644(6) 1 d . U P A 1
H68 H 0.7643 0.1006 0.7229 0.073 Uiso 0.644(6) 1 calc R . P A 1
C69 C 0.6517(11) 0.0292(10) 0.7880(9) 0.080(3) Uani 0.644(6) 1 d . U P A 1
H69 H 0.7053 -0.0344 0.8092 0.096 Uiso 0.644(6) 1 calc R . P A 1
C70 C 0.6337(10) 0.2989(8) 0.6586(7) 0.099(3) Uani 0.644(6) 1 d . U P A 1
H70A H 0.5855 0.3341 0.6118 0.148 Uiso 0.644(6) 1 calc GR . P A 1
H70B H 0.7142 0.2793 0.6429 0.148 Uiso 0.644(6) 1 calc GR . P A 1
H70C H 0.6229 0.3418 0.6885 0.148 Uiso 0.644(6) 1 calc GR . P A 1
C67A C 0.6092(11) 0.1027(10) 0.7459(7) 0.069(3) Uani 0.356(6) 1 d D U P A 2
C70A C 0.6166(18) 0.0093(15) 0.7864(11) 0.070(5) Uani 0.356(6) 1 d . U P A 2
H70D H 0.6705 -0.0326 0.7602 0.105 Uiso 0.356(6) 1 calc GR . P A 2
H70E H 0.5410 0.0006 0.7894 0.105 Uiso 0.356(6) 1 calc GR . P A 2
H70F H 0.6437 -0.0092 0.8394 0.105 Uiso 0.356(6) 1 calc GR . P A 2
C68A C 0.6920(11) 0.1453(9) 0.6997(8) 0.054(3) Uani 0.356(6) 1 d D U P A 2
H68A H 0.7645 0.1019 0.6934 0.065 Uiso 0.356(6) 1 calc R . P A 2
C69A C 0.6757(12) 0.2458(10) 0.6628(10) 0.081(4) Uani 0.356(6) 1 d D U P A 2
H69A H 0.7382 0.2685 0.6377 0.097 Uiso 0.356(6) 1 calc R . P A 2
C64A C 0.5640(12) 0.3151(11) 0.6626(11) 0.080(4) Uani 0.356(6) 1 d D U P A 2
H64A H 0.5483 0.3839 0.6359 0.095 Uiso 0.356(6) 1 calc R . P A 2
C65A C 0.4810(14) 0.2730(11) 0.7047(10) 0.082(4) Uani 0.356(6) 1 d D U P A 2
H65A H 0.4046 0.3150 0.7028 0.098 Uiso 0.356(6) 1 calc R . P A 2
C66A C 0.5025(14) 0.1724(11) 0.7502(12) 0.079(4) Uani 0.356(6) 1 d D U P A 2
H66A H 0.4445 0.1511 0.7843 0.095 Uiso 0.356(6) 1 calc R . P A 2

loop_
_atom_site_aniso_label
_atom_site_aniso_U_11
_atom_site_aniso_U_22
_atom_site_aniso_U_33
_atom_site_aniso_U_23
_atom_site_aniso_U_13
_atom_site_aniso_U_12
Si1 0.0201(4) 0.0277(4) 0.0261(4) -0.0064(3) 0.0014(3) -0.0114(3)
Si2 0.0204(4) 0.0243(4) 0.0275(4) -0.0057(3) 0.0012(3) -0.0098(3)
O1 0.0326(11) 0.0389(12) 0.0427(13) 0.0066(10) -0.0002(9) -0.0179(10)
O2 0.0230(10) 0.0318(11) 0.0415(11) -0.0068(9) 0.0049(8) -0.0163(8)
O3 0.0311(11) 0.0371(12) 0.0393(12) 0.0028(9) 0.0028(9) -0.0158(9)
O4 0.0225(10) 0.0346(11) 0.0397(11) -0.0069(9) 0.0040(8) -0.0160(8)
N1 0.0218(11) 0.0222(11) 0.0303(12) -0.0075(9) 0.0077(9) -0.0132(9)
N2 0.0227(11) 0.0211(11) 0.0328(12) -0.0077(9) 0.0081(9) -0.0113(9)
C1 0.0236(13) 0.0268(14) 0.0341(15) -0.0071(12) 0.0053(11) -0.0126(11)
C2 0.0246(13) 0.0218(13) 0.0268(13) -0.0091(10) 0.0074(10) -0.0120(11)
C3 0.0228(13) 0.0256(13) 0.0273(13) -0.0060(11) 0.0031(10) -0.0098(11)
C4 0.0239(13) 0.0256(13) 0.0275(13) -0.0080(11) 0.0029(10) -0.0122(11)
C5 0.0210(12) 0.0266(13) 0.0266(13) -0.0093(11) 0.0038(10) -0.0129(11)
C6 0.0244(13) 0.0258(13) 0.0273(13) -0.0087(11) 0.0044(10) -0.0135(11)
C7 0.0231(13) 0.0279(14) 0.0307(14) -0.0110(11) 0.0034(11) -0.0139(11)
C8 0.0209(12) 0.0270(14) 0.0298(13) -0.0114(11) 0.0051(10) -0.0117(11)
C9 0.0222(13) 0.0250(13) 0.0312(14) -0.0128(11) 0.0066(10) -0.0126(11)
C10 0.0234(13) 0.0208(13) 0.0318(14) -0.0106(11) 0.0068(11) -0.0086(10)
C11 0.0235(13) 0.0212(13) 0.0323(14) -0.0073(11) 0.0071(11) -0.0097(11)
C12 0.0238(13) 0.0225(13) 0.0276(13) -0.0088(10) 0.0061(10) -0.0122(10)
C13 0.0256(13) 0.0232(13) 0.0267(13) -0.0058(10) 0.0038(10) -0.0106(11)
C14 0.0240(13) 0.0247(13) 0.0272(13) -0.0070(11) 0.0037(10) -0.0123(11)
C15 0.0220(12) 0.0248(13) 0.0256(13) -0.0091(10) 0.0049(10) -0.0122(10)
C16 0.0202(12) 0.0233(13) 0.0273(13) -0.0084(10) 0.0043(10) -0.0104(10)
C17 0.0226(13) 0.0227(13) 0.0273(13) -0.0074(10) 0.0038(10) -0.0108(10)
C18 0.0194(12) 0.0226(13) 0.0310(13) -0.0106(11) 0.0050(10) -0.0098(10)
C19 0.0226(12) 0.0210(12) 0.0290(13) -0.0123(10) 0.0068(10) -0.0113(10)
C20 0.0217(13) 0.0207(13) 0.0317(14) -0.0099(11) 0.0068(10) -0.0115(10)
C21 0.0232(13) 0.0225(13) 0.0279(13) -0.0117(10) 0.0064(10) -0.0106(10)
C22 0.0224(12) 0.0245(13) 0.0249(12) -0.0079(10) 0.0052(10) -0.0138(10)
C23 0.0220(13) 0.0259(13) 0.0282(13) -0.0094(11) 0.0034(10) -0.0119(11)
C24 0.0240(13) 0.0233(13) 0.0267(13) -0.0092(10) 0.0079(10) -0.0136(11)
C25 0.0226(13) 0.0224(13) 0.0321(14) -0.0051(11) 0.0062(11) -0.0131(11)
C26 0.0232(13) 0.0241(13) 0.0324(14) -0.0085(11) 0.0053(11) -0.0104(11)
C27 0.0333(15) 0.0346(16) 0.0348(15) -0.0135(13) 0.0134(12) -0.0149(13)
C28 0.0394(17) 0.0326(16) 0.0394(16) -0.0058(13) 0.0121(13) -0.0240(14)
C29 0.0368(16) 0.0240(14) 0.0452(17) -0.0136(13) 0.0130(13) -0.0181(12)
C30 0.0269(14) 0.0251(14) 0.0385(15) -0.0135(12) 0.0089(12) -0.0119(11)
C31 0.0343(15) 0.0318(15) 0.0378(16) -0.0157(13) 0.0094(12) -0.0162(13)
C32 0.0428(18) 0.0388(18) 0.063(2) -0.0279(17) 0.0055(16) -0.0146(15)
C33 0.065(3) 0.053(2) 0.070(3) -0.028(2) -0.025(2) -0.008(2)
C34 0.0414(17) 0.0334(16) 0.0517(19) -0.0203(14) 0.0213(15) -0.0228(14)
C35 0.063(3) 0.091(4) 0.088(4) -0.034(3) 0.015(3) 0.029(3)
C36 0.055(3) 0.146(5) 0.092(4) -0.091(4) 0.018(2) -0.017(3)
C37 0.0229(13) 0.0190(12) 0.0362(14) -0.0076(11) 0.0092(11) -0.0115(10)
C38 0.0318(15) 0.0236(14) 0.0463(17) -0.0143(13) 0.0127(13) -0.0112(12)
C39 0.0398(17) 0.0239(15) 0.061(2) -0.0111(14) 0.0118(15) -0.0184(13)
C40 0.0385(17) 0.0311(16) 0.0517(19) -0.0061(14) 0.0188(15) -0.0199(14)
C41 0.0338(16) 0.0350(16) 0.0380(16) -0.0084(13) 0.0181(13) -0.0136(13)
C42 0.0250(13) 0.0249(14) 0.0342(14) -0.0089(11) 0.0051(11) -0.0087(11)
C43 0.0468(19) 0.0318(17) 0.065(2) -0.0281(16) 0.0241(17) -0.0200(15)
C44 0.066(3) 0.159(6) 0.110(4) -0.103(5) 0.003(3) 0.004(3)
C45 0.060(3) 0.074(3) 0.110(4) -0.041(3) 0.022(3) 0.018(2)
C46 0.0396(17) 0.0351(16) 0.0398(16) -0.0181(13) 0.0097(13) -0.0154(14)
C47 0.050(2) 0.040(2) 0.086(3) -0.035(2) 0.003(2) -0.0064(17)
C48 0.074(3) 0.069(3) 0.091(3) -0.050(3) -0.024(3) -0.001(2)
C49 0.0281(14) 0.0305(15) 0.0432(17) -0.0094(13) -0.0005(12) -0.0120(12)
C50 0.0485(19) 0.0361(17) 0.0463(19) -0.0173(15) 0.0085(15) -0.0139(15)
C51 0.0301(15) 0.0507(19) 0.0368(16) -0.0198(14) 0.0035(12) -0.0183(14)
C52 0.053(2) 0.054(2) 0.053(2) -0.0314(18) 0.0103(17) -0.0214(18)
C53 0.0287(15) 0.0446(18) 0.0341(15) -0.0139(13) -0.0006(12) -0.0160(13)
C54 0.052(2) 0.053(2) 0.064(2) -0.0335(19) 0.0023(18) -0.0172(18)
C55 0.0296(15) 0.0276(15) 0.0414(16) -0.0088(12) 0.0045(12) -0.0102(12)
C56 0.074(3) 0.0346(18) 0.0413(19) -0.0138(15) 0.0108(17) -0.0114(17)
C57 0.100(4) 0.066(3) 0.053(2) -0.028(2) -0.021(2) -0.007(3)
C58 0.057(2) 0.063(3) 0.054(2) -0.029(2) 0.0009(18) -0.019(2)
C59 0.091(4) 0.073(3) 0.075(3) -0.032(3) -0.017(3) -0.017(3)
C60 0.090(4) 0.071(3) 0.066(3) -0.001(2) -0.002(3) -0.030(3)
C61 0.096(5) 0.154(7) 0.080(4) -0.002(4) 0.002(3) -0.063(5)
C62 0.059(3) 0.131(5) 0.064(3) -0.043(3) 0.011(2) -0.023(3)
C63 0.207(7) 0.060(3) 0.089(4) -0.035(3) -0.053(4) 0.007(4)
C64 0.083(5) 0.072(4) 0.070(4) 0.009(3) -0.003(4) -0.024(4)
C65 0.068(4) 0.095(5) 0.082(5) 0.006(4) -0.004(4) -0.027(4)
C66 0.058(4) 0.066(5) 0.062(4) -0.001(4) -0.008(3) -0.011(4)
C67 0.062(3) 0.050(3) 0.044(3) -0.017(2) 0.008(2) -0.028(3)
C68 0.055(4) 0.083(5) 0.058(4) -0.033(3) 0.006(3) -0.031(3)
C69 0.087(6) 0.069(5) 0.081(5) -0.024(4) -0.015(5) -0.020(4)
C70 0.106(8) 0.089(7) 0.096(6) -0.036(6) 0.014(7) -0.026(6)
C67A 0.084(6) 0.061(5) 0.062(5) -0.022(4) -0.006(5) -0.021(5)
C70A 0.080(11) 0.070(10) 0.042(6) -0.010(6) 0.015(7) -0.017(8)
C68A 0.051(5) 0.054(5) 0.059(6) -0.025(4) 0.016(5) -0.017(4)
C69A 0.069(6) 0.093(7) 0.073(6) -0.021(6) 0.006(5) -0.028(6)
C64A 0.082(7) 0.075(6) 0.080(6) -0.033(5) 0.010(6) -0.019(6)
C65A 0.071(6) 0.080(7) 0.090(7) -0.031(5) 0.001(5) -0.018(5)
C66A 0.066(6) 0.072(7) 0.086(7) -0.007(5) 0.013(5) -0.033(5)

loop_
_atom_type_symbol
_atom_type_description
_atom_type_scat_dispersion_real
_atom_type_scat_dispersion_imag
_atom_type_scat_source
C C 0.0033 0.0016 'International Tables Vol C Tables 4.2.6.8 and 6.1.1.4'
H H 0.0000 0.0000 'International Tables Vol C Tables 4.2.6.8 and 6.1.1.4'
N N 0.0061 0.0033 'International Tables Vol C Tables 4.2.6.8 and 6.1.1.4'
O O 0.0106 0.0060 'International Tables Vol C Tables 4.2.6.8 and 6.1.1.4'
Si Si 0.0817 0.0704 'International Tables Vol C Tables 4.2.6.8 and 6.1.1.4'

loop_
_geom_angle_atom_site_label_1
_geom_angle_atom_site_label_2
_geom_angle_atom_site_label_3
_geom_angle
C7 Si1 C4 91.68(12)
C49 Si1 C4 111.48(13)
C49 Si1 C7 112.56(13)
C49 Si1 C51 112.23(14)
C51 Si1 C4 115.27(13)
C51 Si1 C7 112.09(14)
C14 Si2 C17 92.00(12)
C53 Si2 C14 113.70(13)
C53 Si2 C17 113.69(13)
C55 Si2 C14 112.44(13)
C55 Si2 C17 112.09(13)
C55 Si2 C53 111.60(14)
C1 N1 C25 116.7(2)
C20 N1 C1 126.7(2)
C20 N1 C25 116.6(2)
C10 N2 C11 126.4(2)
C10 N2 C37 116.8(2)
C11 N2 C37 116.8(2)
O1 C1 N1 120.1(2)
O1 C1 C2 123.8(3)
N1 C1 C2 116.1(2)
C3 C2 C1 120.0(2)
C3 C2 C21 121.1(2)
C21 C2 C1 118.9(2)
C2 C3 H3 119.5
C2 C3 C4 121.1(2)
C4 C3 H3 119.5
C3 C4 Si1 136.3(2)
C5 C4 Si1 106.82(18)
C5 C4 C3 116.8(2)
C4 C5 C6 117.2(2)
C4 C5 C22 123.0(2)
C22 C5 C6 119.9(2)
C7 C6 C5 117.6(2)
C7 C6 C23 123.0(2)
C23 C6 C5 119.4(2)
C6 C7 Si1 106.76(19)
C6 C7 C8 116.9(2)
C8 C7 Si1 136.4(2)
C7 C8 H8 119.2
C9 C8 C7 121.7(2)
C9 C8 H8 119.2
C8 C9 C10 121.0(2)
C8 C9 C24 120.5(2)
C24 C9 C10 118.5(2)
O4 C10 N2 120.5(2)
O4 C10 C9 122.9(2)
N2 C10 C9 116.6(2)
O3 C11 N2 120.2(2)
O3 C11 C12 123.5(2)
N2 C11 C12 116.2(2)
C13 C12 C11 119.7(2)
C13 C12 C24 121.6(2)
C24 C12 C11 118.8(2)
C12 C13 H13 119.5
C12 C13 C14 121.0(2)
C14 C13 H13 119.5
C13 C14 Si2 136.7(2)
C15 C14 Si2 106.35(18)
C15 C14 C13 117.0(2)
C14 C15 C16 117.9(2)
C14 C15 C23 122.9(2)
C23 C15 C16 119.2(2)
C17 C16 C15 117.3(2)
C17 C16 C22 122.8(2)
C22 C16 C15 119.9(2)
C16 C17 Si2 106.46(18)
C16 C17 C18 116.9(2)
C18 C17 Si2 136.6(2)
C17 C18 H18 119.4
C19 C18 C17 121.3(2)
C19 C18 H18 119.4
C18 C19 C20 120.3(2)
C18 C19 C21 120.9(2)
C21 C19 C20 118.7(2)
O2 C20 N1 120.6(2)
O2 C20 C19 123.3(2)
N1 C20 C19 116.2(2)
C2 C21 C19 123.4(2)
C22 C21 C2 118.3(2)
C22 C21 C19 118.3(2)
C5 C22 C16 120.6(2)
C21 C22 C5 119.7(2)
C21 C22 C16 119.7(2)
C6 C23 C15 121.1(2)
C6 C23 C24 119.7(2)
C24 C23 C15 119.2(2)
C12 C24 C9 123.5(2)
C23 C24 C9 118.2(2)
C23 C24 C12 118.3(2)
C26 C25 N1 118.8(2)
C26 C25 C30 122.5(2)
C30 C25 N1 118.7(2)
C25 C26 C31 122.4(2)
C27 C26 C25 117.4(2)
C27 C26 C31 120.1(2)
C26 C27 H27 119.6
C26 C27 C28 120.9(3)
C28 C27 H27 119.6
C27 C28 H28 119.8
C29 C28 C27 120.4(3)
C29 C28 H28 119.8
C28 C29 H29 119.3
C28 C29 C30 121.4(3)
C30 C29 H29 119.3
C25 C30 C34 122.7(2)
C29 C30 C25 117.4(3)
C29 C30 C34 119.9(2)
C26 C31 H31 107.9
C32 C31 C26 113.3(2)
C32 C31 H31 107.9
C32 C31 C33 110.0(3)
C33 C31 C26 109.7(3)
C33 C31 H31 107.9
C31 C32 H32A 109.5
C31 C32 H32B 109.5
C31 C32 H32C 109.5
H32A C32 H32B 109.5
H32A C32 H32C 109.5
H32B C32 H32C 109.5
C31 C33 H33A 109.5
C31 C33 H33B 109.5
C31 C33 H33C 109.5
H33A C33 H33B 109.5
H33A C33 H33C 109.5
H33B C33 H33C 109.5
C30 C34 H34 108.2
C35 C34 C30 111.1(3)
C35 C34 H34 108.2
C36 C34 C30 112.2(3)
C36 C34 H34 108.2
C36 C34 C35 108.7(4)
C34 C35 H35A 109.5
C34 C35 H35B 109.5
C34 C35 H35C 109.5
H35A C35 H35B 109.5
H35A C35 H35C 109.5
H35B C35 H35C 109.5
C34 C36 H36A 109.5
C34 C36 H36B 109.5
C34 C36 H36C 109.5
H36A C36 H36B 109.5
H36A C36 H36C 109.5
H36B C36 H36C 109.5
C38 C37 N2 118.2(2)
C38 C37 C42 123.2(2)
C42 C37 N2 118.6(2)
C37 C38 C39 116.9(3)
C37 C38 C43 123.0(3)
C39 C38 C43 120.1(3)
C38 C39 H39 119.3
C40 C39 C38 121.4(3)
C40 C39 H39 119.3
C39 C40 H40 119.9
C39 C40 C41 120.2(3)
C41 C40 H40 119.9
C40 C41 H41 119.5
C40 C41 C42 121.1(3)
C42 C41 H41 119.5
C37 C42 C46 122.3(2)
C41 C42 C37 117.1(3)
C41 C42 C46 120.4(3)
C38 C43 H43 108.1
C38 C43 C45 110.4(3)
C44 C43 C38 112.3(3)
C44 C43 H43 108.1
C44 C43 C45 109.6(4)
C45 C43 H43 108.1
C43 C44 H44A 109.5
C43 C44 H44B 109.5
C43 C44 H44C 109.5
H44A C44 H44B 109.5
H44A C44 H44C 109.5
H44B C44 H44C 109.5
C43 C45 H45A 109.5
C43 C45 H45B 109.5
C43 C45 H45C 109.5
H45A C45 H45B 109.5
H45A C45 H45C 109.5
H45B C45 H45C 109.5
C42 C46 H46 107.5
C47 C46 C42 113.7(3)
C47 C46 H46 107.5
C47 C46 C48 110.0(3)
C48 C46 C42 110.3(3)
C48 C46 H46 107.5
C46 C47 H47A 109.5
C46 C47 H47B 109.5
C46 C47 H47C 109.5
H47A C47 H47B 109.5
H47A C47 H47C 109.5
H47B C47 H47C 109.5
C46 C48 H48A 109.5
C46 C48 H48B 109.5
C46 C48 H48C 109.5
H48A C48 H48B 109.5
H48A C48 H48C 109.5
H48B C48 H48C 109.5
Si1 C49 H49A 108.7
Si1 C49 H49B 108.7
H49A C49 H49B 107.6
C50 C49 Si1 114.0(2)
C50 C49 H49A 108.7
C50 C49 H49B 108.7
C49 C50 H50A 109.5
C49 C50 H50B 109.5
C49 C50 H50C 109.5
H50A C50 H50B 109.5
H50A C50 H50C 109.5
H50B C50 H50C 109.5
Si1 C51 H51A 108.3
Si1 C51 H51B 108.3
H51A C51 H51B 107.4
C52 C51 Si1 115.9(2)
C52 C51 H51A 108.3
C52 C51 H51B 108.3
C51 C52 H52A 109.5
C51 C52 H52B 109.5
C51 C52 H52C 109.5
H52A C52 H52B 109.5
H52A C52 H52C 109.5
H52B C52 H52C 109.5
Si2 C53 H53A 108.4
Si2 C53 H53B 108.4
H53A C53 H53B 107.5
C54 C53 Si2 115.5(2)
C54 C53 H53A 108.4
C54 C53 H53B 108.4
C53 C54 H54A 109.5
C53 C54 H54B 109.5
C53 C54 H54C 109.5
H54A C54 H54B 109.5
H54A C54 H54C 109.5
H54B C54 H54C 109.5
Si2 C55 H55A 108.8
Si2 C55 H55B 108.8
H55A C55 H55B 107.7
C56 C55 Si2 113.7(2)
C56 C55 H55A 108.8
C56 C55 H55B 108.8
C55 C56 H56A 109.5
C55 C56 H56B 109.5
C55 C56 H56C 109.5
H56A C56 H56B 109.5
H56A C56 H56C 109.5
H56B C56 H56C 109.5
C58 C57 C62 117.9(5)
C58 C57 C63 121.7(5)
C62 C57 C63 120.4(6)
C57 C58 H58 119.6
C59 C58 C57 120.8(5)
C59 C58 H58 119.6
C58 C59 H59 118.4
C60 C59 C58 123.1(5)
C60 C59 H59 118.4
C59 C60 H60 121.3
C59 C60 C61 117.5(5)
C61 C60 H60 121.3
C60 C61 H61 119.1
C60 C61 C62 121.9(5)
C62 C61 H61 119.1
C57 C62 C61 118.5(5)
C57 C62 H62 120.7
C61 C62 H62 120.7
C57 C63 H63A 109.5
C57 C63 H63B 109.5
C57 C63 H63C 109.5
H63A C63 H63B 109.5
H63A C63 H63C 109.5
H63B C63 H63C 109.5
C65 C64 H64 118.7
C65 C64 C69 122.6(9)
C69 C64 H64 118.7
C64 C65 H65 121.2
C64 C65 C66 117.7(9)
C66 C65 H65 121.2
C65 C66 H66 117.7
C67 C66 C65 124.6(9)
C67 C66 H66 117.7
C66 C67 C68 117.6(7)
C66 C67 C70 119.6(8)
C68 C67 C70 122.5(7)
C67 C68 H68 119.9
C69 C68 C67 120.2(9)
C69 C68 H68 119.9
C64 C69 H69 121.5
C68 C69 C64 116.9(11)
C68 C69 H69 121.5
C67 C70 H70A 109.5
C67 C70 H70B 109.5
C67 C70 H70C 109.5
H70A C70 H70B 109.5
H70A C70 H70C 109.5
H70B C70 H70C 109.5
C70A C67A C68A 130.5(15)
C70A C67A C66A 115.8(14)
C66A C67A C68A 113.7(13)
C67A C70A H70D 109.5
C67A C70A H70E 109.5
C67A C70A H70F 109.5
H70D C70A H70E 109.5
H70D C70A H70F 109.5
H70E C70A H70F 109.5
C67A C68A H68A 117.3
C69A C68A C67A 125.3(13)
C69A C68A H68A 117.3
C68A C69A H69A 120.0
C68A C69A C64A 120.1(14)
C64A C69A H69A 120.0
C69A C64A H64A 122.8
C65A C64A C69A 114.5(14)
C65A C64A H64A 122.8
C64A C65A H65A 117.7
C64A C65A C66A 124.6(16)
C66A C65A H65A 117.7
C67A C66A H66A 119.5
C65A C66A C67A 121.0(16)
C65A C66A H66A 119.5

loop_
_geom_bond_atom_site_label_1
_geom_bond_atom_site_label_2
_geom_bond_distance
Si1 C4 1.909(3)
Si1 C7 1.904(3)
Si1 C49 1.857(3)
Si1 C51 1.860(3)
Si2 C14 1.907(3)
Si2 C17 1.908(3)
Si2 C53 1.862(3)
Si2 C55 1.852(3)
O1 C1 1.210(3)
O2 C20 1.214(3)
O3 C11 1.209(3)
O4 C10 1.220(3)
N1 C1 1.417(3)
N1 C20 1.406(3)
N1 C25 1.457(3)
N2 C10 1.406(4)
N2 C11 1.415(3)
N2 C37 1.464(3)
C1 C2 1.477(3)
C2 C3 1.396(4)
C2 C21 1.415(4)
C3 H3 0.9300
C3 C4 1.422(4)
C4 C5 1.390(4)
C5 C6 1.457(3)
C5 C22 1.411(3)
C6 C7 1.390(4)
C6 C23 1.408(4)
C7 C8 1.419(4)
C8 H8 0.9300
C8 C9 1.395(4)
C9 C10 1.476(4)
C9 C24 1.426(4)
C11 C12 1.482(3)
C12 C13 1.390(4)
C12 C24 1.411(4)
C13 H13 0.9300
C13 C14 1.421(3)
C14 C15 1.391(4)
C15 C16 1.454(3)
C15 C23 1.418(3)
C16 C17 1.395(4)
C16 C22 1.413(4)
C17 C18 1.413(3)
C18 H18 0.9300
C18 C19 1.401(4)
C19 C20 1.482(3)
C19 C21 1.418(4)
C21 C22 1.401(3)
C23 C24 1.408(3)
C25 C26 1.401(4)
C25 C30 1.406(4)
C26 C27 1.393(4)
C26 C31 1.527(4)
C27 H27 0.9300
C27 C28 1.394(4)
C28 H28 0.9300
C28 C29 1.366(4)
C29 H29 0.9300
C29 C30 1.393(4)
C30 C34 1.522(4)
C31 H31 0.9800
C31 C32 1.520(4)
C31 C33 1.522(5)
C32 H32A 0.9600
C32 H32B 0.9600
C32 H32C 0.9600
C33 H33A 0.9600
C33 H33B 0.9600
C33 H33C 0.9600
C34 H34 0.9800
C34 C35 1.521(5)
C34 C36 1.503(5)
C35 H35A 0.9600
C35 H35B 0.9600
C35 H35C 0.9600
C36 H36A 0.9600
C36 H36B 0.9600
C36 H36C 0.9600
C37 C38 1.390(4)
C37 C42 1.398(4)
C38 C39 1.404(4)
C38 C43 1.518(4)
C39 H39 0.9300
C39 C40 1.368(5)
C40 H40 0.9300
C40 C41 1.382(4)
C41 H41 0.9300
C41 C42 1.393(4)
C42 C46 1.523(4)
C43 H43 0.9800
C43 C44 1.503(6)
C43 C45 1.526(6)
C44 H44A 0.9600
C44 H44B 0.9600
C44 H44C 0.9600
C45 H45A 0.9600
C45 H45B 0.9600
C45 H45C 0.9600
C46 H46 0.9800
C46 C47 1.515(5)
C46 C48 1.517(5)
C47 H47A 0.9600
C47 H47B 0.9600
C47 H47C 0.9600
C48 H48A 0.9600
C48 H48B 0.9600
C48 H48C 0.9600
C49 H49A 0.9700
C49 H49B 0.9700
C49 C50 1.529(4)
C50 H50A 0.9600
C50 H50B 0.9600
C50 H50C 0.9600
C51 H51A 0.9700
C51 H51B 0.9700
C51 C52 1.522(5)
C52 H52A 0.9600
C52 H52B 0.9600
C52 H52C 0.9600
C53 H53A 0.9700
C53 H53B 0.9700
C53 C54 1.532(5)
C54 H54A 0.9600
C54 H54B 0.9600
C54 H54C 0.9600
C55 H55A 0.9700
C55 H55B 0.9700
C55 C56 1.527(5)
C56 H56A 0.9600
C56 H56B 0.9600
C56 H56C 0.9600
C57 C58 1.376(6)
C57 C62 1.388(7)
C57 C63 1.438(7)
C58 H58 0.9300
C58 C59 1.355(6)
C59 H59 0.9300
C59 C60 1.346(7)
C60 H60 0.9300
C60 C61 1.347(8)
C61 H61 0.9300
C61 C62 1.421(8)
C62 H62 0.9300
C63 H63A 0.9600
C63 H63B 0.9600
C63 H63C 0.9600
C64 H64 0.9300
C64 C65 1.359(11)
C64 C69 1.442(15)
C65 H65 0.9300
C65 C66 1.361(12)
C66 H66 0.9300
C66 C67 1.337(10)
C67 C68 1.460(10)
C67 C70 1.468(12)
C68 H68 0.9300
C68 C69 1.370(15)
C69 H69 0.9300
C70 H70A 0.9600
C70 H70B 0.9600
C70 H70C 0.9600
C67A C70A 1.30(2)
C67A C68A 1.388(9)
C67A C66A 1.386(9)
C70A H70D 0.9600
C70A H70E 0.9600
C70A H70F 0.9600
C68A H68A 0.9300
C68A C69A 1.364(9)
C69A H69A 0.9300
C69A C64A 1.411(9)
C64A H64A 0.9300
C64A C65A 1.362(9)
C65A H65A 0.9300
C65A C66A 1.382(9)
C66A H66A 0.9300

loop_
_geom_torsion_atom_site_label_1
_geom_torsion_atom_site_label_2
_geom_torsion_atom_site_label_3
_geom_torsion_atom_site_label_4
_geom_torsion
Si1 C4 C5 C6 -0.6(3)
Si1 C4 C5 C22 178.9(2)
Si1 C7 C8 C9 179.4(2)
Si2 C14 C15 C16 0.9(3)
Si2 C14 C15 C23 -179.8(2)
Si2 C17 C18 C19 179.5(2)
O1 C1 C2 C3 -1.8(4)
O1 C1 C2 C21 178.0(3)
O3 C11 C12 C13 0.7(4)
O3 C11 C12 C24 -179.2(3)
N1 C1 C2 C3 178.7(2)
N1 C1 C2 C21 -1.5(4)
N1 C25 C26 C27 178.0(2)
N1 C25 C26 C31 -5.8(4)
N1 C25 C30 C29 -177.9(2)
N1 C25 C30 C34 4.2(4)
N2 C11 C12 C13 -179.3(2)
N2 C11 C12 C24 0.8(4)
N2 C37 C38 C39 176.8(3)
N2 C37 C38 C43 -6.1(4)
N2 C37 C42 C41 -177.3(3)
N2 C37 C42 C46 6.7(4)
C1 N1 C20 O2 -179.6(3)
C1 N1 C20 C19 0.6(4)
C1 N1 C25 C26 87.1(3)
C1 N1 C25 C30 -92.2(3)
C1 C2 C3 C4 178.9(2)
C1 C2 C21 C19 0.7(4)
C1 C2 C21 C22 -178.8(2)
C2 C3 C4 Si1 -176.7(2)
C2 C3 C4 C5 -0.3(4)
C2 C21 C22 C5 0.1(4)
C2 C21 C22 C16 178.0(2)
C3 C2 C21 C19 -179.5(2)
C3 C2 C21 C22 1.0(4)
C3 C4 C5 C6 -177.9(2)
C3 C4 C5 C22 1.5(4)
C4 Si1 C49 C50 46.9(3)
C4 Si1 C51 C52 -44.7(3)
C4 C5 C6 C7 0.3(4)
C4 C5 C6 C23 179.7(2)
C4 C5 C22 C16 -179.3(2)
C4 C5 C22 C21 -1.4(4)
C5 C6 C7 Si1 0.1(3)
C5 C6 C7 C8 179.9(2)
C5 C6 C23 C15 -0.2(4)
C5 C6 C23 C24 -180.0(2)
C6 C5 C22 C16 0.2(4)
C6 C5 C22 C21 178.0(2)
C6 C7 C8 C9 -0.2(4)
C6 C23 C24 C9 0.4(4)
C6 C23 C24 C12 179.6(2)
C7 Si1 C49 C50 -54.5(3)
C7 Si1 C51 C52 58.4(3)
C7 C6 C23 C15 179.1(3)
C7 C6 C23 C24 -0.6(4)
C7 C8 C9 C10 -179.8(2)
C7 C8 C9 C24 0.0(4)
C8 C9 C10 O4 -0.6(4)
C8 C9 C10 N2 179.4(2)
C8 C9 C24 C12 -179.3(2)
C8 C9 C24 C23 -0.1(4)
C10 N2 C11 O3 179.2(3)
C10 N2 C11 C12 -0.8(4)
C10 N2 C37 C38 -87.8(3)
C10 N2 C37 C42 92.5(3)
C10 C9 C24 C12 0.6(4)
C10 C9 C24 C23 179.7(2)
C11 N2 C10 O4 -179.5(2)
C11 N2 C10 C9 0.6(4)
C11 N2 C37 C38 90.7(3)
C11 N2 C37 C42 -89.0(3)
C11 C12 C13 C14 179.8(2)
C11 C12 C24 C9 -0.7(4)
C11 C12 C24 C23 -179.9(2)
C12 C13 C14 Si2 179.5(2)
C12 C13 C14 C15 0.3(4)
C13 C12 C24 C9 179.3(2)
C13 C12 C24 C23 0.1(4)
C13 C14 C15 C16 -179.6(2)
C13 C14 C15 C23 -0.4(4)
C14 Si2 C53 C54 48.4(3)
C14 Si2 C55 C56 -54.5(3)
C14 C15 C16 C17 -0.1(4)
C14 C15 C16 C22 179.9(2)
C14 C15 C23 C6 -179.5(3)
C14 C15 C23 C24 0.3(4)
C15 C16 C17 Si2 -0.8(3)
C15 C16 C17 C18 180.0(2)
C15 C16 C22 C5 -0.6(4)
C15 C16 C22 C21 -178.4(2)
C15 C23 C24 C9 -179.4(2)
C15 C23 C24 C12 -0.2(4)
C16 C15 C23 C6 -0.2(4)
C16 C15 C23 C24 179.5(2)
C16 C17 C18 C19 -1.4(4)
C17 Si2 C53 C54 -55.2(3)
C17 Si2 C55 C56 47.6(3)
C17 C16 C22 C5 179.5(2)
C17 C16 C22 C21 1.6(4)
C17 C18 C19 C20 -178.8(2)
C17 C18 C19 C21 1.5(4)
C18 C19 C20 O2 -1.0(4)
C18 C19 C20 N1 178.8(2)
C18 C19 C21 C2 -179.5(2)
C18 C19 C21 C22 0.1(4)
C19 C21 C22 C5 -179.4(2)
C19 C21 C22 C16 -1.6(4)
C20 N1 C1 O1 -178.7(3)
C20 N1 C1 C2 0.8(4)
C20 N1 C25 C26 -92.8(3)
C20 N1 C25 C30 87.9(3)
C20 C19 C21 C2 0.8(4)
C20 C19 C21 C22 -179.6(2)
C21 C2 C3 C4 -0.9(4)
C21 C19 C20 O2 178.8(2)
C21 C19 C20 N1 -1.5(3)
C22 C5 C6 C7 -179.1(2)
C22 C5 C6 C23 0.2(4)
C22 C16 C17 Si2 179.2(2)
C22 C16 C17 C18 -0.1(4)
C23 C6 C7 Si1 -179.2(2)
C23 C6 C7 C8 0.5(4)
C23 C15 C16 C17 -179.4(2)
C23 C15 C16 C22 0.6(4)
C24 C9 C10 O4 179.6(2)
C24 C9 C10 N2 -0.5(4)
C24 C12 C13 C14 -0.2(4)
C25 N1 C1 O1 1.5(4)
C25 N1 C1 C2 -179.0(2)
C25 N1 C20 O2 0.3(4)
C25 N1 C20 C19 -179.5(2)
C25 C26 C27 C28 0.9(4)
C25 C26 C31 C32 131.9(3)
C25 C26 C31 C33 -104.7(3)
C25 C30 C34 C35 114.4(4)
C25 C30 C34 C36 -123.7(4)
C26 C25 C30 C29 2.8(4)
C26 C25 C30 C34 -175.0(3)
C26 C27 C28 C29 0.9(5)
C27 C26 C31 C32 -52.0(4)
C27 C26 C31 C33 71.4(4)
C27 C28 C29 C30 -0.9(5)
C28 C29 C30 C25 -0.9(5)
C28 C29 C30 C34 177.0(3)
C29 C30 C34 C35 -63.4(4)
C29 C30 C34 C36 58.6(5)
C30 C25 C26 C27 -2.8(4)
C30 C25 C26 C31 173.4(3)
C31 C26 C27 C28 -175.4(3)
C37 N2 C10 O4 -1.2(4)
C37 N2 C10 C9 178.9(2)
C37 N2 C11 O3 0.9(4)
C37 N2 C11 C12 -179.1(2)
C37 C38 C39 C40 1.5(5)
C37 C38 C43 C44 122.3(4)
C37 C38 C43 C45 -115.1(4)
C37 C42 C46 C47 -135.9(3)
C37 C42 C46 C48 100.1(4)
C38 C37 C42 C41 3.1(4)
C38 C37 C42 C46 -173.0(3)
C38 C39 C40 C41 0.9(5)
C39 C38 C43 C44 -60.7(5)
C39 C38 C43 C45 61.9(5)
C39 C40 C41 C42 -1.4(5)
C40 C41 C42 C37 -0.5(5)
C40 C41 C42 C46 175.6(3)
C41 C42 C46 C47 48.2(4)
C41 C42 C46 C48 -75.9(4)
C42 C37 C38 C39 -3.5(5)
C42 C37 C38 C43 173.6(3)
C43 C38 C39 C40 -175.7(3)
C49 Si1 C51 C52 -173.8(2)
C51 Si1 C49 C50 177.9(2)
C53 Si2 C55 C56 176.4(2)
C55 Si2 C53 C54 176.8(2)
C57 C58 C59 C60 -3.8(7)
C58 C57 C62 C61 -3.5(7)
C58 C59 C60 C61 4.0(8)
C59 C60 C61 C62 -4.0(9)
C60 C61 C62 C57 3.9(9)
C62 C57 C58 C59 3.5(6)
C63 C57 C58 C59 -176.5(5)
C63 C57 C62 C61 176.5(5)
C64 C65 C66 C67 6.2(15)
C65 C64 C69 C68 -2.8(17)
C65 C66 C67 C68 -6.3(13)
C65 C66 C67 C70 178.8(10)
C66 C67 C68 C69 1.6(12)
C67 C68 C69 C64 2.6(15)
C69 C64 C65 C66 -1.3(16)
C70 C67 C68 C69 176.3(10)
C67A C68A C69A C64A -7(3)
C70A C67A C68A C69A -176.7(19)
C70A C67A C66A C65A -174.7(19)
C68A C67A C66A C65A 7(3)
C68A C69A C64A C65A 3(3)
C69A C64A C65A C66A 5(3)
C64A C65A C66A C67A -11(3)
C66A C67A C68A C69A 2(2)
